data_4308444
loop_
_publ_author_name
'Sara R. Halper'
'Seth M. Cohen'

_publ_contact_author_address
;U.C. San Diego
Department of Chemistry and Biochemistry
9500 Gilman Drive
La Jolla, CA 92093-0358
;
_publ_contact_author_email scohen@ucsd.edu
_publ_contact_author_name 'Seth M. Cohen'
_publ_contact_author_phone 858-822-5596
_publ_section_title
;
Heterometallic Metal-Organic Frameworks Based on Tris(dipyrrinato)
Coordination Complexes
;
_journal_name_full 'Inorganic Chemistry'
_journal_page_first 486
_journal_page_last 488
_journal_paper_doi 10.1021/ic048289z
_journal_volume 44
_journal_year 2005
_chemical_formula_sum 'C49 H45 Cl3 Co N9'
_chemical_formula_weight 925.22
_chemical_name_systematic
; 
 ? 
;
_space_group_IT_number 14
_symmetry_cell_setting monoclinic
_symmetry_space_group_name_Hall '-P 2ybc'
_symmetry_space_group_name_H-M 'P 1 21/c 1'
_atom_sites_solution_hydrogens geom
_atom_sites_solution_primary direct
_atom_sites_solution_secondary difmap
_audit_creation_method SHELXL-97
_cell_angle_alpha 90.00
_cell_angle_beta 102.5010(10)
_cell_angle_gamma 90.00
_cell_formula_units_Z 10
_cell_length_a 20.9151(15)
_cell_length_b 18.4021(13)
_cell_length_c 23.3326(16)
_cell_measurement_reflns_used 7955
_cell_measurement_temperature 100(2)
_cell_measurement_theta_max 27.42
_cell_measurement_theta_min 2.21
_cell_volume 8767.4(11)
_computing_cell_refinement 'Bruker SMART'
_computing_data_collection 'Bruker SMART'
_computing_data_reduction 'Bruker SAINT'
_computing_molecular_graphics 'Bruker SHELXTL'
_computing_publication_material 'Bruker SHELXTL'
_computing_structure_refinement 'SHELXL-97 (Sheldrick, 1997)'
_computing_structure_solution 'SHELXS-97 (Sheldrick, 1990)'
_diffrn_ambient_temperature 100(2)
_diffrn_measured_fraction_theta_full 0.974
_diffrn_measured_fraction_theta_max 0.974
_diffrn_measurement_device_type 'CCD area detector'
_diffrn_measurement_method 'phi and omega scans'
_diffrn_radiation_monochromator graphite
_diffrn_radiation_source 'fine-focus sealed tube'
_diffrn_radiation_type MoK\a
_diffrn_radiation_wavelength 0.71073
_diffrn_reflns_av_R_equivalents 0.0387
_diffrn_reflns_av_sigmaI/netI 0.0411
_diffrn_reflns_limit_h_max 26
_diffrn_reflns_limit_h_min -27
_diffrn_reflns_limit_k_max 23
_diffrn_reflns_limit_k_min -23
_diffrn_reflns_limit_l_max 30
_diffrn_reflns_limit_l_min -30
_diffrn_reflns_number 72950
_diffrn_reflns_theta_full 27.56
_diffrn_reflns_theta_max 27.56
_diffrn_reflns_theta_min 1.00
_exptl_absorpt_coefficient_mu 0.777
_exptl_absorpt_correction_T_max 1.000000
_exptl_absorpt_correction_T_min 0.857865
_exptl_absorpt_correction_type multi-scan
_exptl_absorpt_process_details SADABS
_exptl_crystal_colour orange
_exptl_crystal_density_diffrn 1.752
_exptl_crystal_density_meas 0
_exptl_crystal_density_method 'not measured'
_exptl_crystal_description block
_exptl_crystal_F_000 4800
_exptl_crystal_size_max 0.38
_exptl_crystal_size_mid 0.17
_exptl_crystal_size_min 0.02
_refine_diff_density_max 1.083
_refine_diff_density_min -1.492
_refine_diff_density_rms 0.082
_refine_ls_extinction_method none
_refine_ls_goodness_of_fit_ref 1.105
_refine_ls_hydrogen_treatment mixed
_refine_ls_matrix_type full
_refine_ls_number_parameters 1056
_refine_ls_number_reflns 19754
_refine_ls_number_restraints 0
_refine_ls_restrained_S_all 1.105
_refine_ls_R_factor_all 0.0685
_refine_ls_R_factor_gt 0.0521
_refine_ls_shift/su_max 0.015
_refine_ls_shift/su_mean 0.000
_refine_ls_structure_factor_coef Fsqd
_refine_ls_weighting_details 'calc w=1/[\s^2^(Fo^2^)+(0.0875P)^2^+1.7116P] where P=(Fo^2^+2Fc^2^)/3'
_refine_ls_weighting_scheme calc
_refine_ls_wR_factor_gt 0.1434
_refine_ls_wR_factor_ref 0.1516
_reflns_number_gt 15026
_reflns_number_total 19754
_reflns_threshold_expression >2sigma(I)
_cod_data_source_file ic048289zsi20041217_044149_2.cif
_cod_data_source_block Co(4-pyrdpm)3
_cod_depositor_comments
;
The following automatic conversions were performed:
'_symmetry_cell_setting' value 'Monoclinic' changed to 'monoclinic'
according to '/home/saulius/struct/CIF-dictionaries/cif_core.dic'
dictionary named 'cif_core.dic' version 2.4.1 from 2010-06-29.

Automatic conversion script
Id: cif_fix_enum 1527 2010-12-29 10:47:43Z saulius 
;
_cod_database_code 4308444

loop_
_symmetry_equiv_pos_as_xyz
'x, y, z'
'-x, y+1/2, -z+1/2'
'-x, -y, -z'
'x, -y-1/2, z-1/2'

loop_
_atom_site_label
_atom_site_type_symbol
_atom_site_fract_x
_atom_site_fract_y
_atom_site_fract_z
_atom_site_U_iso_or_equiv
_atom_site_adp_type
_atom_site_occupancy
_atom_site_symmetry_multiplicity
_atom_site_calc_flag
_atom_site_refinement_flags
_atom_site_disorder_assembly
_atom_site_disorder_group
C92 C 0.6459(3) -0.0846(3) 0.66825(19) 0.102(2) Uani 1 1 d . . .
H92A H 0.6020 -0.0714 0.6733 0.153 Uiso 1 1 calc R . .
H92B H 0.6740 -0.0954 0.7067 0.153 Uiso 1 1 calc R . .
H92C H 0.6429 -0.1276 0.6430 0.153 Uiso 1 1 calc R . .
C91 C 0.6735(3) -0.0245(4) 0.6413(4) 0.153(3) Uani 1 1 d . . .
H91A H 0.6928 0.0105 0.6726 0.183 Uiso 1 1 calc R . .
H91B H 0.7097 -0.0435 0.6245 0.183 Uiso 1 1 calc R . .
C90 C 0.6303(6) 0.0131(6) 0.5975(5) 0.254(7) Uani 1 1 d . . .
H90A H 0.6278 -0.0193 0.5632 0.305 Uiso 1 1 calc R . .
H90B H 0.5881 0.0062 0.6093 0.305 Uiso 1 1 calc R . .
Cl7 Cl 0.62984(5) -0.04124(5) 0.22359(5) 0.0617(3) Uani 1 1 d . . .
C87 C 0.60184(18) 0.04890(17) 0.22170(15) 0.0482(8) Uani 1 1 d . . .
H87 H 0.6126 0.0731 0.1866 0.058 Uiso 1 1 calc R . .
Cl3 Cl 0.74951(6) 0.19779(5) 0.48901(4) 0.0645(3) Uani 1 1 d . . .
Cl1 Cl 0.73232(4) 0.27264(4) 0.59301(4) 0.04496(19) Uani 1 1 d . . .
Co1 Co 0.370876(15) 0.256973(17) 0.110707(13) 0.01720(9) Uani 1 1 d . . .
Co2 Co 0.017738(15) 0.500040(16) 0.761596(13) 0.01605(9) Uani 1 1 d . . .
N11 N -0.05715(9) 0.54935(10) 0.78006(8) 0.0184(4) Uani 1 1 d . . .
N7 N 0.27903(10) 0.26211(11) 0.07330(8) 0.0201(4) Uani 1 1 d . . .
N10 N 0.07930(9) 0.56258(10) 0.81256(8) 0.0170(4) Uani 1 1 d . . .
N17 N 0.02267(9) 0.43852(10) 0.82958(8) 0.0180(4) Uani 1 1 d . . .
N16 N 0.08997(10) 0.45064(10) 0.73822(8) 0.0178(4) Uani 1 1 d . . .
N13 N 0.01126(9) 0.56834(10) 0.69699(8) 0.0178(4) Uani 1 1 d . . .
N1 N 0.35029(10) 0.27615(11) 0.18625(8) 0.0194(4) Uani 1 1 d . . .
N14 N -0.03936(10) 0.43070(11) 0.71334(8) 0.0192(4) Uani 1 1 d . . .
N4 N 0.36400(10) 0.15319(11) 0.12429(8) 0.0199(4) Uani 1 1 d . . .
N8 N 0.38158(10) 0.36129(11) 0.10426(8) 0.0207(4) Uani 1 1 d . . .
N5 N 0.38767(10) 0.24160(11) 0.03329(8) 0.0196(4) Uani 1 1 d . . .
N2 N 0.46337(10) 0.24647(11) 0.14364(8) 0.0194(4) Uani 1 1 d . . .
C47 C 0.00173(12) 0.64237(12) 0.84752(9) 0.0188(5) Uani 1 1 d . . .
C43 C 0.14458(12) 0.55860(13) 0.82225(10) 0.0207(5) Uani 1 1 d . . .
H43 H 0.1679 0.5228 0.8057 0.025 Uiso 1 1 calc R . .
N18 N 0.21886(11) 0.16835(11) 0.88750(9) 0.0257(5) Uani 1 1 d . . .
N12 N -0.01874(11) 0.82030(12) 0.96126(9) 0.0260(5) Uani 1 1 d . . .
C52 C -0.00541(12) 0.70433(13) 0.88645(10) 0.0199(5) Uani 1 1 d . . .
C79 C -0.01431(12) 0.44308(13) 0.86996(10) 0.0214(5) Uani 1 1 d . . .
H79 H -0.0468 0.4792 0.8700 0.026 Uiso 1 1 calc R . .
C5 C 0.46126(12) 0.26624(13) 0.24735(10) 0.0204(5) Uani 1 1 d . . .
C80 C 0.14995(11) 0.29151(12) 0.83834(10) 0.0179(5) Uani 1 1 d . . .
C10 C 0.50235(12) 0.26750(14) 0.30871(10) 0.0235(5) Uani 1 1 d . . .
C29 C 0.23816(12) 0.20579(14) 0.06119(10) 0.0236(5) Uani 1 1 d . . .
H29 H 0.2512 0.1565 0.0679 0.028 Uiso 1 1 calc R . .
C84 C 0.20718(13) 0.29749(14) 0.88040(11) 0.0249(5) Uani 1 1 d . . .
H84 H 0.2243 0.3440 0.8932 0.030 Uiso 1 1 calc R . .
C44 C 0.17456(12) 0.61450(14) 0.86029(10) 0.0237(5) Uani 1 1 d . . .
H44 H 0.2202 0.6230 0.8734 0.028 Uiso 1 1 calc R . .
C75 C 0.11043(11) 0.35666(12) 0.81470(10) 0.0179(5) Uani 1 1 d . . .
C33 C 0.26652(12) 0.39439(13) 0.06220(10) 0.0216(5) Uani 1 1 d . . .
C63 C -0.10951(13) 0.37632(14) 0.63644(11) 0.0269(5) Uani 1 1 d . . .
H63 H -0.1357 0.3674 0.5985 0.032 Uiso 1 1 calc R . .
C48 C -0.05576(12) 0.60855(13) 0.81756(10) 0.0196(5) Uani 1 1 d . . .
C81 C 0.12791(13) 0.22217(13) 0.82064(10) 0.0225(5) Uani 1 1 d . . .
H81 H 0.0889 0.2154 0.7915 0.027 Uiso 1 1 calc R . .
C19 C 0.37884(11) 0.10773(13) 0.02915(10) 0.0198(5) Uani 1 1 d . . .
C18 C 0.36740(11) 0.09703(13) 0.08466(10) 0.0208(5) Uani 1 1 d . . .
C61 C -0.06218(11) 0.49814(13) 0.62003(10) 0.0189(5) Uani 1 1 d . . .
C2 C 0.29385(12) 0.29281(14) 0.25805(10) 0.0237(5) Uani 1 1 d . . .
H2 H 0.2581 0.3004 0.2764 0.028 Uiso 1 1 calc R . .
C57 C 0.03961(12) 0.63324(13) 0.69902(10) 0.0212(5) Uani 1 1 d . . .
H57 H 0.0669 0.6535 0.7332 0.025 Uiso 1 1 calc R . .
C20 C 0.39045(11) 0.17533(13) 0.00545(10) 0.0199(5) Uani 1 1 d . . .
C23 C 0.40350(12) 0.29272(14) -0.00211(10) 0.0229(5) Uani 1 1 d . . .
H23 H 0.4047 0.3434 0.0059 0.027 Uiso 1 1 calc R . .
C50 C -0.16108(12) 0.57396(14) 0.78841(11) 0.0255(5) Uani 1 1 d . . .
H50 H -0.2073 0.5704 0.7828 0.031 Uiso 1 1 calc R . .
C72 C 0.17142(12) 0.42242(14) 0.69167(10) 0.0239(5) Uani 1 1 d . . .
H72 H 0.1992 0.4250 0.6644 0.029 Uiso 1 1 calc R . .
C32 C 0.24123(12) 0.32427(13) 0.05675(10) 0.0205(5) Uani 1 1 d . . .
C15 C 0.35114(13) 0.12196(14) 0.17202(10) 0.0244(5) Uani 1 1 d . . .
H15 H 0.3466 0.1477 0.2062 0.029 Uiso 1 1 calc R . .
C78 C 0.00115(12) 0.38781(14) 0.91208(10) 0.0232(5) Uani 1 1 d . . .
H78 H -0.0185 0.3800 0.9447 0.028 Uiso 1 1 calc R . .
C62 C -0.06972(12) 0.43817(13) 0.65401(10) 0.0201(5) Uani 1 1 d . . .
C77 C 0.05010(12) 0.34720(13) 0.89707(10) 0.0202(5) Uani 1 1 d . . .
H77 H 0.0707 0.3057 0.9172 0.024 Uiso 1 1 calc R . .
C4 C 0.39435(12) 0.27597(13) 0.24046(10) 0.0198(5) Uani 1 1 d . . .
N9 N 0.12544(11) 0.56639(13) 0.01691(10) 0.0340(5) Uani 1 1 d . . .
C71 C 0.11920(12) 0.46940(13) 0.69489(10) 0.0203(5) Uani 1 1 d . . .
H71 H 0.1063 0.5095 0.6694 0.024 Uiso 1 1 calc R . .
C24 C 0.37779(12) 0.04326(13) -0.00942(11) 0.0234(5) Uani 1 1 d . . .
C53 C 0.02142(13) 0.70082(14) 0.94647(10) 0.0236(5) Uani 1 1 d . . .
H53 H 0.0450 0.6590 0.9632 0.028 Uiso 1 1 calc R . .
C9 C 0.51086(12) 0.23255(14) 0.11504(11) 0.0233(5) Uani 1 1 d . . .
H9 H 0.5036 0.2244 0.0739 0.028 Uiso 1 1 calc R . .
C49 C -0.12079(13) 0.62352(14) 0.82300(11) 0.0244(5) Uani 1 1 d . . .
H49 H -0.1340 0.6607 0.8462 0.029 Uiso 1 1 calc R . .
N15 N -0.16958(12) 0.48704(14) 0.44084(9) 0.0348(6) Uani 1 1 d . . .
C74 C 0.12344(11) 0.38975(12) 0.76511(10) 0.0180(5) Uani 1 1 d . . .
C59 C -0.01589(12) 0.62201(13) 0.60673(10) 0.0221(5) Uani 1 1 d . . .
H59 H -0.0344 0.6303 0.5664 0.027 Uiso 1 1 calc R . .
C39 C 0.18012(13) 0.46183(15) -0.01081(11) 0.0286(6) Uani 1 1 d . . .
H39 H 0.1849 0.4286 -0.0408 0.034 Uiso 1 1 calc R . .
C56 C -0.03792(13) 0.76760(13) 0.86484(11) 0.0243(5) Uani 1 1 d . . .
H56 H -0.0563 0.7727 0.8241 0.029 Uiso 1 1 calc R . .
C54 C 0.01307(13) 0.75949(14) 0.98140(11) 0.0272(6) Uani 1 1 d . . .
H54 H 0.0312 0.7562 1.0223 0.033 Uiso 1 1 calc R . .
C3 C 0.35806(13) 0.28589(13) 0.28521(10) 0.0230(5) Uani 1 1 d . . .
H3 H 0.3755 0.2874 0.3263 0.028 Uiso 1 1 calc R . .
C22 C 0.41808(13) 0.26118(14) -0.05281(11) 0.0266(6) Uani 1 1 d . . .
H22 H 0.4312 0.2861 -0.0841 0.032 Uiso 1 1 calc R . .
C58 C 0.02400(13) 0.66827(14) 0.64396(10) 0.0237(5) Uani 1 1 d . . .
H58 H 0.0384 0.7149 0.6346 0.028 Uiso 1 1 calc R . .
C40 C 0.13418(14) 0.51703(15) -0.02257(12) 0.0313(6) Uani 1 1 d . . .
H40 H 0.1073 0.5199 -0.0609 0.038 Uiso 1 1 calc R . .
C51 C -0.11975(12) 0.52959(14) 0.76311(10) 0.0227(5) Uani 1 1 d . . .
H51 H -0.1346 0.4904 0.7372 0.027 Uiso 1 1 calc R . .
C36 C 0.42673(14) 0.47312(15) 0.11033(13) 0.0342(6) Uani 1 1 d . . .
H36 H 0.4589 0.5104 0.1181 0.041 Uiso 1 1 calc R . .
C73 C 0.17434(12) 0.37220(14) 0.73551(10) 0.0226(5) Uani 1 1 d . . .
H73 H 0.2045 0.3331 0.7445 0.027 Uiso 1 1 calc R . .
C45 C 0.12486(12) 0.65388(13) 0.87449(10) 0.0212(5) Uani 1 1 d . . .
H45 H 0.1294 0.6953 0.8993 0.025 Uiso 1 1 calc R . .
C17 C 0.35484(13) 0.02980(14) 0.11060(11) 0.0254(5) Uani 1 1 d . . .
H17 H 0.3535 -0.0170 0.0932 0.030 Uiso 1 1 calc R . .
C67 C -0.16035(13) 0.52685(15) 0.54019(11) 0.0277(6) Uani 1 1 d . . .
H67 H -0.1798 0.5517 0.5678 0.033 Uiso 1 1 calc R . .
C83 C 0.23934(13) 0.23505(14) 0.90373(11) 0.0267(5) Uani 1 1 d . . .
H83 H 0.2784 0.2402 0.9331 0.032 Uiso 1 1 calc R . .
C28 C 0.32951(13) 0.03712(15) -0.06125(11) 0.0279(6) Uani 1 1 d . . .
H28 H 0.2977 0.0742 -0.0724 0.034 Uiso 1 1 calc R . .
C6 C 0.49450(12) 0.25330(13) 0.20285(10) 0.0214(5) Uani 1 1 d . . .
C31 C 0.17500(12) 0.30253(15) 0.03545(10) 0.0251(5) Uani 1 1 d . . .
H31 H 0.1385 0.3337 0.0224 0.030 Uiso 1 1 calc R . .
C46 C 0.06506(12) 0.62128(13) 0.84517(9) 0.0184(5) Uani 1 1 d . . .
C64 C -0.10322(14) 0.33189(14) 0.68440(11) 0.0283(6) Uani 1 1 d . . .
H64 H -0.1241 0.2864 0.6862 0.034 Uiso 1 1 calc R . .
C34 C 0.33208(12) 0.41193(13) 0.08320(10) 0.0231(5) Uani 1 1 d . . .
C55 C -0.04321(13) 0.82320(14) 0.90341(11) 0.0277(6) Uani 1 1 d . . .
H55 H -0.0656 0.8661 0.8878 0.033 Uiso 1 1 calc R . .
C8 C 0.57312(13) 0.23147(15) 0.15327(11) 0.0271(6) Uani 1 1 d . . .
H8 H 0.6139 0.2232 0.1428 0.033 Uiso 1 1 calc R . .
C1 C 0.29086(12) 0.28648(14) 0.19730(10) 0.0228(5) Uani 1 1 d . . .
H1 H 0.2516 0.2892 0.1680 0.027 Uiso 1 1 calc R . .
C65 C -0.05963(13) 0.36712(13) 0.73057(11) 0.0242(5) Uani 1 1 d . . .
H65 H -0.0463 0.3480 0.7691 0.029 Uiso 1 1 calc R . .
C21 C 0.40981(12) 0.18797(14) -0.04838(10) 0.0247(5) Uani 1 1 d . . .
H21 H 0.4159 0.1522 -0.0761 0.030 Uiso 1 1 calc R . .
C26 C 0.41912(15) -0.07085(16) -0.03500(14) 0.0389(7) Uani 1 1 d . . .
H26 H 0.4512 -0.1081 -0.0260 0.047 Uiso 1 1 calc R . .
C35 C 0.36146(14) 0.48177(15) 0.08674(12) 0.0301(6) Uani 1 1 d . . .
H35 H 0.3397 0.5264 0.0749 0.036 Uiso 1 1 calc R . .
C30 C 0.17380(13) 0.22795(15) 0.03734(11) 0.0269(5) Uani 1 1 d . . .
H30 H 0.1367 0.1975 0.0249 0.032 Uiso 1 1 calc R . .
C42 C 0.21083(13) 0.50736(14) 0.08656(12) 0.0278(6) Uani 1 1 d . . .
H42 H 0.2371 0.5062 0.1252 0.033 Uiso 1 1 calc R . .
C70 C -0.07274(14) 0.46235(16) 0.51439(11) 0.0319(6) Uani 1 1 d . . .
H70 H -0.0301 0.4417 0.5237 0.038 Uiso 1 1 calc R . .
C14 C 0.52702(15) 0.20377(16) 0.33600(12) 0.0336(6) Uani 1 1 d . . .
H14 H 0.5172 0.1584 0.3167 0.040 Uiso 1 1 calc R . .
C66 C -0.09866(12) 0.49664(13) 0.55733(10) 0.0203(5) Uani 1 1 d . . .
C38 C 0.21927(12) 0.45550(14) 0.04548(11) 0.0242(5) Uani 1 1 d . . .
C82 C 0.16410(13) 0.16328(14) 0.84637(11) 0.0248(5) Uani 1 1 d . . .
H82 H 0.1488 0.1161 0.8338 0.030 Uiso 1 1 calc R . .
C60 C -0.02449(11) 0.55926(13) 0.63941(9) 0.0187(5) Uani 1 1 d . . .
C25 C 0.42267(14) -0.01295(15) 0.00383(13) 0.0303(6) Uani 1 1 d . . .
H25 H 0.4555 -0.0119 0.0391 0.036 Uiso 1 1 calc R . .
N6 N 0.37296(13) -0.07683(14) -0.08433(12) 0.0404(6) Uani 1 1 d . . .
C68 C -0.19321(13) 0.52032(15) 0.48237(12) 0.0311(6) Uani 1 1 d . . .
H68 H -0.2357 0.5411 0.4715 0.037 Uiso 1 1 calc R . .
C13 C 0.56627(15) 0.20706(18) 0.39183(12) 0.0386(7) Uani 1 1 d . . .
H13 H 0.5822 0.1626 0.4103 0.046 Uiso 1 1 calc R . .
N3 N 0.58301(12) 0.26773(15) 0.42115(10) 0.0375(6) Uani 1 1 d . . .
C37 C 0.43716(13) 0.39839(14) 0.12090(11) 0.0253(5) Uani 1 1 d . . .
H37 H 0.4784 0.3772 0.1377 0.030 Uiso 1 1 calc R . .
C7 C 0.56316(13) 0.24474(14) 0.20849(11) 0.0258(5) Uani 1 1 d . . .
H7 H 0.5958 0.2477 0.2437 0.031 Uiso 1 1 calc R . .
C11 C 0.51776(15) 0.33140(17) 0.33884(13) 0.0382(7) Uani 1 1 d . . .
H11 H 0.5014 0.3765 0.3220 0.046 Uiso 1 1 calc R . .
C76 C 0.06403(11) 0.37892(13) 0.84574(9) 0.0180(5) Uani 1 1 d . . .
C41 C 0.16378(14) 0.56063(15) 0.07047(12) 0.0325(6) Uani 1 1 d . . .
H41 H 0.1584 0.5952 0.0993 0.039 Uiso 1 1 calc R . .
C27 C 0.32918(15) -0.02411(16) -0.09576(13) 0.0366(7) Uani 1 1 d . . .
H27 H 0.2952 -0.0285 -0.1299 0.044 Uiso 1 1 calc R . .
C16 C 0.34509(13) 0.04554(15) 0.16539(11) 0.0282(6) Uani 1 1 d . . .
H16 H 0.3360 0.0119 0.1935 0.034 Uiso 1 1 calc R . .
C12 C 0.55798(17) 0.32844(19) 0.39471(13) 0.0466(8) Uani 1 1 d . . .
H12 H 0.5682 0.3729 0.4154 0.056 Uiso 1 1 calc R . .
C69 C -0.11025(15) 0.45882(18) 0.45775(12) 0.0391(7) Uani 1 1 d . . .
H69 H -0.0922 0.4345 0.4290 0.047 Uiso 1 1 calc R . .
Cl2 Cl 0.74521(5) 0.35565(5) 0.49196(4) 0.0577(2) Uani 1 1 d . . .
C85 C 0.71581(16) 0.27444(17) 0.51598(15) 0.0443(8) Uani 1 1 d . . .
H85 H 0.6672 0.2730 0.5012 0.053 Uiso 1 1 calc R . .
Cl8 Cl 0.51690(5) 0.05152(5) 0.21419(5) 0.0675(3) Uani 1 1 d . . .
Cl9 Cl 0.64322(7) 0.09539(6) 0.28454(5) 0.0859(4) Uani 1 1 d . . .
C88 C 0.5741(3) 0.1101(3) 0.5318(2) 0.0964(18) Uani 1 1 d . . .
H88A H 0.5538 0.0757 0.5011 0.145 Uiso 1 1 calc R . .
H88B H 0.5944 0.1498 0.5141 0.145 Uiso 1 1 calc R . .
H88C H 0.5406 0.1298 0.5510 0.145 Uiso 1 1 calc R . .
C89 C 0.6234(4) 0.0731(6) 0.5745(4) 0.185(5) Uani 1 1 d . . .
H89A H 0.6632 0.0782 0.5582 0.221 Uiso 1 1 calc R . .
H89B H 0.6304 0.1064 0.6087 0.221 Uiso 1 1 calc R . .

loop_
_atom_site_aniso_label
_atom_site_aniso_U_11
_atom_site_aniso_U_22
_atom_site_aniso_U_33
_atom_site_aniso_U_23
_atom_site_aniso_U_13
_atom_site_aniso_U_12
C92 0.176(6) 0.075(3) 0.045(2) 0.006(2) 0.002(3) -0.027(4)
C91 0.080(4) 0.147(6) 0.224(9) 0.104(6) 0.018(5) 0.026(4)
C90 0.258(13) 0.202(10) 0.256(13) 0.189(10) -0.047(9) -0.011(8)
Cl7 0.0715(6) 0.0323(4) 0.0859(7) 0.0095(4) 0.0271(5) 0.0093(4)
C87 0.068(2) 0.0309(16) 0.0464(19) 0.0065(14) 0.0145(17) 0.0111(16)
Cl3 0.0876(7) 0.0488(5) 0.0480(5) -0.0021(4) -0.0050(5) 0.0183(5)
Cl1 0.0375(4) 0.0414(4) 0.0516(5) 0.0039(3) 0.0000(3) 0.0094(3)
Co1 0.01895(17) 0.02012(17) 0.01229(15) -0.00001(12) 0.00286(12) 0.00099(12)
Co2 0.01936(17) 0.01644(16) 0.01169(15) 0.00105(11) 0.00188(12) 0.00020(12)
N11 0.0201(10) 0.0181(10) 0.0167(9) 0.0041(8) 0.0031(8) 0.0028(8)
N7 0.0215(10) 0.0232(10) 0.0153(9) 0.0015(8) 0.0036(8) -0.0002(8)
N10 0.0203(10) 0.0177(10) 0.0126(9) 0.0005(7) 0.0023(7) -0.0006(8)
N17 0.0204(10) 0.0189(10) 0.0142(9) 0.0023(7) 0.0027(8) 0.0005(8)
N16 0.0232(10) 0.0189(10) 0.0110(9) -0.0009(7) 0.0028(7) -0.0011(8)
N13 0.0202(10) 0.0186(10) 0.0137(9) 0.0004(7) 0.0019(7) 0.0004(8)
N1 0.0201(10) 0.0220(10) 0.0160(9) 0.0008(8) 0.0034(8) 0.0015(8)
N14 0.0218(10) 0.0181(10) 0.0171(9) 0.0025(8) 0.0028(8) 0.0002(8)
N4 0.0208(10) 0.0229(10) 0.0159(9) 0.0008(8) 0.0035(8) 0.0008(8)
N8 0.0227(10) 0.0221(10) 0.0175(10) -0.0005(8) 0.0052(8) 0.0001(8)
N5 0.0203(10) 0.0237(10) 0.0142(9) -0.0001(8) 0.0021(8) -0.0012(8)
N2 0.0217(10) 0.0205(10) 0.0157(9) -0.0019(8) 0.0039(8) 0.0017(8)
C47 0.0285(13) 0.0159(11) 0.0122(10) 0.0065(8) 0.0051(9) 0.0039(9)
C43 0.0222(12) 0.0232(12) 0.0158(11) -0.0009(9) 0.0022(9) 0.0027(10)
N18 0.0324(12) 0.0227(11) 0.0228(11) 0.0047(9) 0.0075(9) 0.0041(9)
N12 0.0301(12) 0.0249(11) 0.0234(11) -0.0016(9) 0.0067(9) 0.0031(9)
C52 0.0228(12) 0.0204(12) 0.0170(11) 0.0009(9) 0.0051(9) -0.0012(9)
C79 0.0228(12) 0.0236(12) 0.0185(11) -0.0002(9) 0.0062(9) 0.0008(10)
C5 0.0249(12) 0.0187(12) 0.0164(11) -0.0002(9) 0.0015(9) 0.0001(10)
C80 0.0209(12) 0.0187(11) 0.0155(11) 0.0016(9) 0.0072(9) 0.0022(9)
C10 0.0214(12) 0.0309(14) 0.0172(11) -0.0019(10) 0.0018(9) 0.0000(10)
C29 0.0250(13) 0.0242(13) 0.0207(12) -0.0020(10) 0.0031(10) -0.0016(10)
C84 0.0276(13) 0.0215(13) 0.0235(12) -0.0036(10) 0.0009(10) -0.0005(10)
C44 0.0212(12) 0.0279(13) 0.0205(12) -0.0033(10) 0.0011(9) -0.0025(10)
C75 0.0181(11) 0.0187(11) 0.0153(11) -0.0020(9) 0.0004(9) -0.0013(9)
C33 0.0275(13) 0.0241(12) 0.0142(11) 0.0008(9) 0.0068(9) 0.0048(10)
C63 0.0298(14) 0.0253(13) 0.0227(13) -0.0035(10) -0.0007(10) -0.0051(11)
C48 0.0238(12) 0.0207(12) 0.0145(11) 0.0040(9) 0.0046(9) 0.0039(10)
C81 0.0269(13) 0.0226(12) 0.0177(11) -0.0008(9) 0.0042(10) -0.0021(10)
C19 0.0178(12) 0.0213(12) 0.0192(11) -0.0010(9) 0.0016(9) 0.0002(9)
C18 0.0182(12) 0.0230(12) 0.0195(11) -0.0001(9) 0.0005(9) 0.0025(9)
C61 0.0174(11) 0.0237(12) 0.0153(11) -0.0007(9) 0.0026(9) 0.0040(9)
C2 0.0258(13) 0.0281(13) 0.0196(12) -0.0011(10) 0.0102(10) 0.0027(10)
C57 0.0251(13) 0.0199(12) 0.0183(11) 0.0004(9) 0.0042(9) -0.0015(10)
C20 0.0198(12) 0.0239(12) 0.0154(11) -0.0026(9) 0.0024(9) 0.0009(10)
C23 0.0291(13) 0.0235(13) 0.0165(11) 0.0015(9) 0.0062(10) -0.0046(10)
C50 0.0202(12) 0.0284(14) 0.0283(13) 0.0050(11) 0.0058(10) 0.0022(10)
C72 0.0263(13) 0.0315(14) 0.0157(11) 0.0005(10) 0.0088(10) 0.0008(11)
C32 0.0213(12) 0.0262(13) 0.0141(11) 0.0017(9) 0.0040(9) 0.0033(10)
C15 0.0290(14) 0.0262(13) 0.0173(11) 0.0017(10) 0.0034(10) 0.0001(10)
C78 0.0277(13) 0.0268(13) 0.0163(11) 0.0047(10) 0.0072(10) 0.0017(10)
C62 0.0226(12) 0.0206(12) 0.0161(11) -0.0014(9) 0.0017(9) -0.0004(9)
C77 0.0257(13) 0.0191(12) 0.0150(11) 0.0031(9) 0.0029(9) 0.0005(9)
C4 0.0257(13) 0.0189(11) 0.0146(11) -0.0006(9) 0.0041(9) 0.0007(9)
N9 0.0329(13) 0.0327(13) 0.0388(13) 0.0120(11) 0.0131(11) 0.0101(10)
C71 0.0264(13) 0.0200(12) 0.0141(11) 0.0006(9) 0.0035(9) -0.0018(10)
C24 0.0265(13) 0.0210(12) 0.0247(12) -0.0005(10) 0.0095(10) -0.0032(10)
C53 0.0314(14) 0.0230(13) 0.0164(11) 0.0032(9) 0.0050(10) 0.0059(10)
C9 0.0241(13) 0.0274(13) 0.0196(12) -0.0014(10) 0.0077(10) 0.0014(10)
C49 0.0283(13) 0.0246(13) 0.0214(12) 0.0036(10) 0.0075(10) 0.0051(10)
N15 0.0364(14) 0.0488(15) 0.0156(11) 0.0070(10) -0.0021(9) -0.0013(11)
C74 0.0203(12) 0.0189(11) 0.0144(10) -0.0012(9) 0.0029(9) 0.0014(9)
C59 0.0255(13) 0.0236(12) 0.0159(11) 0.0036(9) 0.0016(9) 0.0027(10)
C39 0.0325(15) 0.0293(14) 0.0234(13) 0.0049(11) 0.0046(11) 0.0052(11)
C56 0.0286(13) 0.0229(13) 0.0198(12) 0.0037(10) 0.0020(10) 0.0048(10)
C54 0.0349(15) 0.0293(14) 0.0171(12) -0.0011(10) 0.0049(10) 0.0042(11)
C3 0.0312(14) 0.0236(13) 0.0152(11) -0.0019(9) 0.0069(10) -0.0012(10)
C22 0.0356(15) 0.0292(14) 0.0167(12) 0.0005(10) 0.0094(10) -0.0066(11)
C58 0.0306(14) 0.0201(12) 0.0206(12) 0.0033(10) 0.0059(10) -0.0004(10)
C40 0.0312(15) 0.0336(15) 0.0276(14) 0.0114(11) 0.0031(11) 0.0041(12)
C51 0.0252(13) 0.0223(12) 0.0197(12) 0.0047(10) 0.0025(10) 0.0009(10)
C36 0.0310(15) 0.0259(14) 0.0451(17) -0.0012(12) 0.0070(13) -0.0044(12)
C73 0.0257(13) 0.0242(13) 0.0183(11) -0.0008(9) 0.0053(10) 0.0023(10)
C45 0.0272(13) 0.0202(12) 0.0148(11) 0.0000(9) 0.0015(9) -0.0005(10)
C17 0.0286(14) 0.0233(13) 0.0230(12) 0.0022(10) 0.0028(10) -0.0009(11)
C67 0.0286(14) 0.0270(13) 0.0253(13) -0.0060(11) 0.0011(11) 0.0049(11)
C83 0.0255(13) 0.0298(14) 0.0223(12) 0.0018(10) -0.0007(10) 0.0033(11)
C28 0.0319(14) 0.0291(14) 0.0231(13) -0.0052(10) 0.0066(11) -0.0026(11)
C6 0.0212(12) 0.0237(12) 0.0181(11) -0.0019(9) 0.0020(9) 0.0024(10)
C31 0.0224(13) 0.0335(14) 0.0177(12) 0.0030(10) 0.0003(9) 0.0019(11)
C46 0.0245(12) 0.0190(11) 0.0116(10) 0.0024(9) 0.0032(9) -0.0001(9)
C64 0.0384(15) 0.0202(13) 0.0238(13) 0.0009(10) 0.0010(11) -0.0068(11)
C34 0.0279(13) 0.0224(12) 0.0192(12) 0.0017(9) 0.0054(10) 0.0035(10)
C55 0.0330(15) 0.0217(13) 0.0279(13) 0.0037(10) 0.0057(11) 0.0066(11)
C8 0.0226(13) 0.0337(14) 0.0256(13) -0.0009(11) 0.0066(10) 0.0028(11)
C1 0.0222(12) 0.0283(13) 0.0176(11) 0.0010(10) 0.0037(9) 0.0017(10)
C65 0.0306(14) 0.0207(12) 0.0204(12) 0.0021(10) 0.0039(10) -0.0028(10)
C21 0.0281(13) 0.0299(14) 0.0169(11) -0.0035(10) 0.0069(10) -0.0014(11)
C26 0.0365(16) 0.0260(15) 0.057(2) -0.0082(13) 0.0162(15) 0.0035(12)
C35 0.0332(15) 0.0229(13) 0.0349(15) 0.0017(11) 0.0089(12) 0.0017(11)
C30 0.0209(13) 0.0338(14) 0.0242(13) 0.0006(11) 0.0007(10) -0.0056(11)
C42 0.0298(14) 0.0297(14) 0.0250(13) 0.0039(10) 0.0080(11) 0.0027(11)
C70 0.0336(15) 0.0453(17) 0.0168(12) 0.0043(11) 0.0054(11) 0.0109(13)
C14 0.0428(17) 0.0330(15) 0.0220(13) -0.0008(11) 0.0006(12) -0.0010(13)
C66 0.0233(12) 0.0185(12) 0.0180(11) 0.0037(9) 0.0021(9) -0.0016(9)
C38 0.0233(13) 0.0254(13) 0.0244(12) 0.0041(10) 0.0063(10) 0.0019(10)
C82 0.0336(14) 0.0188(12) 0.0238(12) 0.0005(10) 0.0107(11) -0.0017(10)
C60 0.0217(12) 0.0219(12) 0.0122(10) 0.0010(9) 0.0031(9) 0.0022(9)
C25 0.0287(14) 0.0280(14) 0.0350(15) -0.0024(11) 0.0084(12) 0.0011(11)
N6 0.0417(15) 0.0337(14) 0.0479(15) -0.0165(12) 0.0144(12) -0.0041(11)
C68 0.0246(14) 0.0353(15) 0.0276(14) 0.0061(12) -0.0072(11) 0.0031(12)
C13 0.0432(17) 0.0461(18) 0.0231(14) 0.0055(13) -0.0001(12) 0.0038(14)
N3 0.0346(14) 0.0501(16) 0.0230(12) -0.0008(11) -0.0046(10) -0.0028(12)
C37 0.0235(13) 0.0257(13) 0.0265(13) -0.0021(10) 0.0047(10) -0.0011(10)
C7 0.0246(13) 0.0277(14) 0.0230(12) -0.0011(10) 0.0008(10) 0.0019(10)
C11 0.0452(18) 0.0317(16) 0.0312(15) -0.0027(12) -0.0059(13) -0.0005(13)
C76 0.0213(12) 0.0185(11) 0.0132(10) 0.0008(9) 0.0016(9) 0.0009(9)
C41 0.0372(16) 0.0284(14) 0.0351(15) 0.0039(12) 0.0149(12) 0.0091(12)
C27 0.0395(17) 0.0386(16) 0.0332(15) -0.0136(13) 0.0108(13) -0.0071(14)
C16 0.0314(14) 0.0315(14) 0.0210(12) 0.0078(10) 0.0041(10) -0.0033(11)
C12 0.053(2) 0.048(2) 0.0313(16) -0.0110(14) -0.0087(14) -0.0080(16)
C69 0.0426(17) 0.058(2) 0.0171(13) -0.0010(13) 0.0069(12) 0.0071(15)
Cl2 0.0591(6) 0.0448(5) 0.0605(6) 0.0104(4) -0.0063(4) -0.0126(4)
C85 0.0390(17) 0.0327(16) 0.0503(19) 0.0065(14) -0.0143(14) -0.0006(13)
Cl8 0.0641(6) 0.0485(5) 0.0953(8) 0.0073(5) 0.0288(6) 0.0083(5)
Cl9 0.1328(11) 0.0552(6) 0.0513(6) 0.0016(5) -0.0204(6) 0.0276(7)
C88 0.121(4) 0.115(4) 0.064(3) 0.030(3) 0.045(3) 0.052(4)
C89 0.155(7) 0.263(12) 0.132(7) 0.045(7) 0.021(6) 0.125(8)

loop_
_atom_type_symbol
_atom_type_description
_atom_type_scat_dispersion_real
_atom_type_scat_dispersion_imag
_atom_type_scat_source
C C 0.0033 0.0016 'International Tables Vol C Tables 4.2.6.8 and 6.1.1.4'
H H 0.0000 0.0000 'International Tables Vol C Tables 4.2.6.8 and 6.1.1.4'
N N 0.0061 0.0033 'International Tables Vol C Tables 4.2.6.8 and 6.1.1.4'
Co Co 0.3494 0.9721 'International Tables Vol C Tables 4.2.6.8 and 6.1.1.4'
Cl Cl 0.1484 0.1585 'International Tables Vol C Tables 4.2.6.8 and 6.1.1.4'

loop_
_geom_angle_atom_site_label_1
_geom_angle_atom_site_label_2
_geom_angle_atom_site_label_3
_geom_angle
_geom_angle_site_symmetry_1
_geom_angle_site_symmetry_3
_geom_angle_publ_flag
C90 C91 C92 116.1(7) . . ?
C89 C90 C91 140.0(12) . . ?
Cl8 C87 Cl9 112.14(19) . . ?
Cl8 C87 Cl7 110.8(2) . . ?
Cl9 C87 Cl7 109.75(19) . . ?
N2 Co1 N7 175.66(8) . . ?
N2 Co1 N5 89.32(8) . . ?
N7 Co1 N5 87.08(8) . . ?
N2 Co1 N1 93.27(8) . . ?
N7 Co1 N1 90.40(8) . . ?
N5 Co1 N1 176.81(8) . . ?
N2 Co1 N8 90.43(8) . . ?
N7 Co1 N8 92.10(8) . . ?
N5 Co1 N8 91.43(8) . . ?
N1 Co1 N8 86.70(8) . . ?
N2 Co1 N4 86.55(8) . . ?
N7 Co1 N4 91.17(8) . . ?
N5 Co1 N4 92.48(8) . . ?
N1 Co1 N4 89.53(8) . . ?
N8 Co1 N4 175.03(8) . . ?
N10 Co2 N17 86.20(8) . . ?
N10 Co2 N14 175.24(8) . . ?
N17 Co2 N14 90.45(8) . . ?
N10 Co2 N11 92.71(8) . . ?
N17 Co2 N11 89.65(8) . . ?
N14 Co2 N11 90.65(8) . . ?
N10 Co2 N16 89.79(8) . . ?
N17 Co2 N16 92.86(8) . . ?
N14 Co2 N16 86.99(8) . . ?
N11 Co2 N16 176.57(8) . . ?
N10 Co2 N13 91.00(8) . . ?
N17 Co2 N13 175.44(8) . . ?
N14 Co2 N13 92.55(8) . . ?
N11 Co2 N13 86.89(8) . . ?
N16 Co2 N13 90.73(8) . . ?
C51 N11 C48 106.6(2) . . ?
C51 N11 Co2 126.53(17) . . ?
C48 N11 Co2 126.70(16) . . ?
C29 N7 C32 106.2(2) . . ?
C29 N7 Co1 125.88(17) . . ?
C32 N7 Co1 127.80(16) . . ?
C43 N10 C46 106.39(19) . . ?
C43 N10 Co2 126.26(16) . . ?
C46 N10 Co2 127.34(16) . . ?
C79 N17 C76 106.04(19) . . ?
C79 N17 Co2 126.99(17) . . ?
C76 N17 Co2 126.94(15) . . ?
C71 N16 C74 106.30(19) . . ?
C71 N16 Co2 127.15(16) . . ?
C74 N16 Co2 126.51(15) . . ?
C57 N13 C60 106.43(19) . . ?
C57 N13 Co2 126.68(16) . . ?
C60 N13 Co2 126.89(16) . . ?
C1 N1 C4 106.55(19) . . ?
C1 N1 Co1 126.95(17) . . ?
C4 N1 Co1 126.31(16) . . ?
C65 N14 C62 106.2(2) . . ?
C65 N14 Co2 126.80(16) . . ?
C62 N14 Co2 127.01(16) . . ?
C15 N4 C18 106.4(2) . . ?
C15 N4 Co1 126.52(17) . . ?
C18 N4 Co1 126.96(16) . . ?
C37 N8 C34 107.1(2) . . ?
C37 N8 Co1 126.31(17) . . ?
C34 N8 Co1 126.58(17) . . ?
C23 N5 C20 106.70(19) . . ?
C23 N5 Co1 126.30(17) . . ?
C20 N5 Co1 126.84(16) . . ?
C9 N2 C6 105.8(2) . . ?
C9 N2 Co1 127.58(17) . . ?
C6 N2 Co1 126.58(16) . . ?
C46 C47 C48 125.3(2) . . ?
C46 C47 C52 117.4(2) . . ?
C48 C47 C52 117.2(2) . . ?
N10 C43 C44 111.4(2) . . ?
C83 N18 C82 116.4(2) . . ?
C54 N12 C55 116.2(2) . . ?
C56 C52 C53 117.6(2) . . ?
C56 C52 C47 121.9(2) . . ?
C53 C52 C47 120.5(2) . . ?
N17 C79 C78 111.4(2) . . ?
C4 C5 C6 126.3(2) . . ?
C4 C5 C10 117.6(2) . . ?
C6 C5 C10 116.1(2) . . ?
C84 C80 C81 117.8(2) . . ?
C84 C80 C75 121.7(2) . . ?
C81 C80 C75 120.4(2) . . ?
C11 C10 C14 118.0(2) . . ?
C11 C10 C5 121.6(2) . . ?
C14 C10 C5 120.4(2) . . ?
N7 C29 C30 112.0(2) . . ?
C80 C84 C83 119.2(2) . . ?
C45 C44 C43 106.3(2) . . ?
C74 C75 C76 126.2(2) . . ?
C74 C75 C80 117.9(2) . . ?
C76 C75 C80 115.9(2) . . ?
C32 C33 C34 125.1(2) . . ?
C32 C33 C38 117.3(2) . . ?
C34 C33 C38 117.6(2) . . ?
C64 C63 C62 107.3(2) . . ?
N11 C48 C47 124.1(2) . . ?
N11 C48 C49 108.5(2) . . ?
C47 C48 C49 127.2(2) . . ?
C82 C81 C80 118.4(2) . . ?
C18 C19 C20 125.1(2) . . ?
C18 C19 C24 118.1(2) . . ?
C20 C19 C24 116.7(2) . . ?
C19 C18 N4 123.9(2) . . ?
C19 C18 C17 127.4(2) . . ?
N4 C18 C17 108.7(2) . . ?
C62 C61 C60 125.7(2) . . ?
C62 C61 C66 116.5(2) . . ?
C60 C61 C66 117.8(2) . . ?
C3 C2 C1 106.6(2) . . ?
N13 C57 C58 111.4(2) . . ?
N5 C20 C19 124.4(2) . . ?
N5 C20 C21 108.6(2) . . ?
C19 C20 C21 126.9(2) . . ?
N5 C23 C22 110.8(2) . . ?
C49 C50 C51 106.0(2) . . ?
C73 C72 C71 106.5(2) . . ?
C33 C32 N7 123.6(2) . . ?
C33 C32 C31 127.9(2) . . ?
N7 C32 C31 108.4(2) . . ?
N4 C15 C16 111.5(2) . . ?
C77 C78 C79 106.7(2) . . ?
C61 C62 N14 124.1(2) . . ?
C61 C62 C63 127.3(2) . . ?
N14 C62 C63 108.6(2) . . ?
C78 C77 C76 107.0(2) . . ?
C5 C4 N1 123.9(2) . . ?
C5 C4 C3 127.9(2) . . ?
N1 C4 C3 108.1(2) . . ?
C40 N9 C41 116.6(2) . . ?
N16 C71 C72 111.7(2) . . ?
C25 C24 C28 117.3(2) . . ?
C25 C24 C19 122.7(2) . . ?
C28 C24 C19 120.0(2) . . ?
C54 C53 C52 118.7(2) . . ?
N2 C9 C8 111.8(2) . . ?
C50 C49 C48 107.2(2) . . ?
C69 N15 C68 115.9(2) . . ?
C75 C74 N16 123.9(2) . . ?
C75 C74 C73 127.4(2) . . ?
N16 C74 C73 108.57(19) . . ?
C58 C59 C60 107.3(2) . . ?
C40 C39 C38 119.3(3) . . ?
C55 C56 C52 119.1(2) . . ?
N12 C54 C53 124.3(2) . . ?
C2 C3 C4 107.3(2) . . ?
C21 C22 C23 106.8(2) . . ?
C59 C58 C57 106.5(2) . . ?
N9 C40 C39 123.8(3) . . ?
N11 C51 C50 111.7(2) . . ?
C35 C36 C37 106.8(2) . . ?
C72 C73 C74 107.0(2) . . ?
C44 C45 C46 107.2(2) . . ?
C16 C17 C18 106.9(2) . . ?
C68 C67 C66 118.9(2) . . ?
N18 C83 C84 123.8(2) . . ?
C27 C28 C24 118.6(3) . . ?
C5 C6 N2 123.5(2) . . ?
C5 C6 C7 127.5(2) . . ?
N2 C6 C7 109.0(2) . . ?
C30 C31 C32 107.0(2) . . ?
N10 C46 C47 123.8(2) . . ?
N10 C46 C45 108.7(2) . . ?
C47 C46 C45 127.5(2) . . ?
C63 C64 C65 106.4(2) . . ?
C33 C34 N8 124.5(2) . . ?
C33 C34 C35 127.8(2) . . ?
N8 C34 C35 107.7(2) . . ?
N12 C55 C56 124.1(2) . . ?
C7 C8 C9 106.5(2) . . ?
N1 C1 C2 111.4(2) . . ?
N14 C65 C64 111.6(2) . . ?
C22 C21 C20 107.1(2) . . ?
N6 C26 C25 123.4(3) . . ?
C36 C35 C34 107.5(2) . . ?
C31 C30 C29 106.3(2) . . ?
C41 C42 C38 119.2(3) . . ?
C69 C70 C66 118.7(3) . . ?
C10 C14 C13 119.0(3) . . ?
C67 C66 C70 117.4(2) . . ?
C67 C66 C61 121.5(2) . . ?
C70 C66 C61 121.1(2) . . ?
C42 C38 C39 117.1(2) . . ?
C42 C38 C33 120.8(2) . . ?
C39 C38 C33 122.0(2) . . ?
N18 C82 C81 124.3(2) . . ?
C61 C60 N13 123.8(2) . . ?
C61 C60 C59 127.8(2) . . ?
N13 C60 C59 108.4(2) . . ?
C24 C25 C26 119.2(3) . . ?
C27 N6 C26 116.9(2) . . ?
N15 C68 C67 124.6(3) . . ?
N3 C13 C14 124.3(3) . . ?
C13 N3 C12 116.0(2) . . ?
N8 C37 C36 111.0(2) . . ?
C8 C7 C6 106.8(2) . . ?
C10 C11 C12 118.3(3) . . ?
C75 C76 N17 123.5(2) . . ?
C75 C76 C77 127.7(2) . . ?
N17 C76 C77 108.82(19) . . ?
N9 C41 C42 124.0(3) . . ?
N6 C27 C28 124.4(3) . . ?
C17 C16 C15 106.5(2) . . ?
N3 C12 C11 124.5(3) . . ?
N15 C69 C70 124.5(3) . . ?
Cl3 C85 Cl2 112.0(2) . . ?
Cl3 C85 Cl1 110.31(17) . . ?
Cl2 C85 Cl1 109.78(17) . . ?
C90 C89 C88 136.8(11) . . ?

loop_
_geom_bond_atom_site_label_1
_geom_bond_atom_site_label_2
_geom_bond_distance
_geom_bond_site_symmetry_2
_geom_bond_publ_flag
C92 C91 1.452(8) . ?
C91 C90 1.393(9) . ?
C90 C89 1.223(11) . ?
Cl7 C87 1.756(3) . ?
C87 Cl8 1.748(4) . ?
C87 Cl9 1.755(4) . ?
Cl3 C85 1.753(4) . ?
Cl1 C85 1.756(3) . ?
Co1 N2 1.930(2) . ?
Co1 N7 1.933(2) . ?
Co1 N5 1.9342(19) . ?
Co1 N1 1.9352(19) . ?
Co1 N8 1.942(2) . ?
Co1 N4 1.946(2) . ?
Co2 N10 1.9323(19) . ?
Co2 N17 1.9333(19) . ?
Co2 N14 1.934(2) . ?
Co2 N11 1.9377(19) . ?
Co2 N16 1.9398(19) . ?
Co2 N13 1.9446(19) . ?
N11 C51 1.334(3) . ?
N11 C48 1.394(3) . ?
N7 C29 1.334(3) . ?
N7 C32 1.397(3) . ?
N10 C43 1.337(3) . ?
N10 C46 1.390(3) . ?
N17 C79 1.345(3) . ?
N17 C76 1.397(3) . ?
N16 C71 1.335(3) . ?
N16 C74 1.396(3) . ?
N13 C57 1.330(3) . ?
N13 C60 1.399(3) . ?
N1 C1 1.337(3) . ?
N1 C4 1.394(3) . ?
N14 C65 1.336(3) . ?
N14 C62 1.399(3) . ?
N4 C15 1.331(3) . ?
N4 C18 1.399(3) . ?
N8 C37 1.331(3) . ?
N8 C34 1.400(3) . ?
N5 C23 1.340(3) . ?
N5 C20 1.389(3) . ?
N2 C9 1.336(3) . ?
N2 C6 1.400(3) . ?
C47 C46 1.393(3) . ?
C47 C48 1.399(3) . ?
C47 C52 1.485(3) . ?
C43 C44 1.414(3) . ?
N18 C83 1.328(3) . ?
N18 C82 1.329(3) . ?
N12 C54 1.334(3) . ?
N12 C55 1.337(3) . ?
C52 C56 1.387(3) . ?
C52 C53 1.393(3) . ?
C79 C78 1.403(3) . ?
C5 C4 1.385(3) . ?
C5 C6 1.389(3) . ?
C5 C10 1.502(3) . ?
C80 C84 1.378(3) . ?
C80 C81 1.389(3) . ?
C80 C75 1.492(3) . ?
C10 C11 1.372(4) . ?
C10 C14 1.380(4) . ?
C29 C30 1.401(4) . ?
C84 C83 1.382(4) . ?
C44 C45 1.366(3) . ?
C75 C74 1.385(3) . ?
C75 C76 1.392(3) . ?
C33 C32 1.390(3) . ?
C33 C34 1.391(4) . ?
C33 C38 1.492(3) . ?
C63 C64 1.369(4) . ?
C63 C62 1.417(3) . ?
C48 C49 1.420(3) . ?
C81 C82 1.382(4) . ?
C19 C18 1.381(3) . ?
C19 C20 1.404(3) . ?
C19 C24 1.486(3) . ?
C18 C17 1.426(3) . ?
C61 C62 1.388(3) . ?
C61 C60 1.392(3) . ?
C61 C66 1.497(3) . ?
C2 C3 1.361(4) . ?
C2 C1 1.410(3) . ?
C57 C58 1.411(3) . ?
C20 C21 1.420(3) . ?
C23 C22 1.409(3) . ?
C50 C49 1.378(4) . ?
C50 C51 1.408(4) . ?
C72 C73 1.370(3) . ?
C72 C71 1.408(3) . ?
C32 C31 1.424(3) . ?
C15 C16 1.418(4) . ?
C78 C77 1.373(3) . ?
C77 C76 1.418(3) . ?
C4 C3 1.429(3) . ?
N9 C40 1.334(4) . ?
N9 C41 1.335(4) . ?
C24 C25 1.386(4) . ?
C24 C28 1.402(4) . ?
C53 C54 1.386(3) . ?
C9 C8 1.410(4) . ?
N15 C69 1.324(4) . ?
N15 C68 1.329(4) . ?
C74 C73 1.426(3) . ?
C59 C58 1.364(4) . ?
C59 C60 1.417(3) . ?
C39 C40 1.384(4) . ?
C39 C38 1.394(4) . ?
C56 C55 1.383(4) . ?
C22 C21 1.365(4) . ?
C36 C35 1.366(4) . ?
C36 C37 1.406(4) . ?
C45 C46 1.422(3) . ?
C17 C16 1.368(3) . ?
C67 C68 1.380(4) . ?
C67 C66 1.382(4) . ?
C28 C27 1.384(4) . ?
C6 C7 1.422(4) . ?
C31 C30 1.374(4) . ?
C64 C65 1.410(4) . ?
C34 C35 1.419(4) . ?
C8 C7 1.371(4) . ?
C26 N6 1.337(4) . ?
C26 C25 1.390(4) . ?
C42 C41 1.382(4) . ?
C42 C38 1.391(4) . ?
C70 C69 1.385(4) . ?
C70 C66 1.389(3) . ?
C14 C13 1.383(4) . ?
N6 C27 1.321(4) . ?
C13 N3 1.317(4) . ?
N3 C12 1.328(4) . ?
C11 C12 1.391(4) . ?
Cl2 C85 1.754(3) . ?
C88 C89 1.441(8) . ?
